data_2219003
loop_
_publ_author_name
'Izotova, Lidiya'
'Ashurov, Jamshid'
'Ibragimov, Bakhtiyar'
'Weber, Edwin'

_publ_section_title
;
 2,2'-Bis(9-hydroxy-9-fluorenyl)biphenyl--ethyl acetate (1/1)
;
_journal_coeditor_code GK2155
_journal_issue 8
_journal_name_full 'Acta Crystallographica Section E'
_journal_page_first o1627
_journal_paper_doi 10.1107/S1600536808023271
_journal_volume 64
_journal_year 2008
_chemical_formula_iupac 'C38 H26 O2 , C4 H8 O2'
_chemical_formula_moiety 'C38 H26 O2 , C4 H8 O2'
_chemical_formula_sum 'C42 H34 O4'
_chemical_formula_weight 602.69
_chemical_name_systematic
;
2,2'-Bis(9-hydroxy-9-fluorenyl)biphenyl--ethyl acetate (1/1)
;
_space_group_IT_number 14
_symmetry_cell_setting monoclinic
_symmetry_space_group_name_Hall '-P 2ybc'
_symmetry_space_group_name_H-M 'P 1 21/c 1'
_atom_sites_solution_hydrogens geom
_atom_sites_solution_primary direct
_atom_sites_solution_secondary difmap
_audit_creation_method SHELXL97
_cell_angle_alpha 90.00
_cell_angle_beta 97.72(3)
_cell_angle_gamma 90.00
_cell_formula_units_Z 4
_cell_length_a 11.645(2)
_cell_length_b 16.364(3)
_cell_length_c 17.471(3)
_cell_measurement_reflns_used 25
_cell_measurement_temperature 293(2)
_cell_measurement_theta_max 20
_cell_measurement_theta_min 10
_cell_volume 3299.1(10)
_computing_cell_refinement 'STADI4 (Stoe & Cie, 1997)'
_computing_data_collection 'STADI4 (Stoe & Cie, 1997)'
_computing_data_reduction 'X-RED (Stoe & Cie, 1997)'
_computing_molecular_graphics 'XP (Siemens, 1994)'
_computing_publication_material 'SHELXL97 (Sheldrick, 2008)'
_computing_structure_refinement 'SHELXL97 (Sheldrick, 2008)'
_computing_structure_solution 'SHELXS97 (Sheldrick, 2008)'
_diffrn_ambient_temperature 293(2)
_diffrn_measured_fraction_theta_full 0.973
_diffrn_measured_fraction_theta_max 0.973
_diffrn_measurement_device_type 'Stoe STADI4'
_diffrn_measurement_method \w/2\q
_diffrn_radiation_monochromator graphite
_diffrn_radiation_source 'fine-focus sealed tube'
_diffrn_radiation_type MoK\a
_diffrn_radiation_wavelength 0.71073
_diffrn_reflns_av_R_equivalents 0.0000
_diffrn_reflns_av_sigmaI/netI 0.0429
_diffrn_reflns_limit_h_max 11
_diffrn_reflns_limit_h_min -13
_diffrn_reflns_limit_k_max 19
_diffrn_reflns_limit_k_min 0
_diffrn_reflns_limit_l_max 20
_diffrn_reflns_limit_l_min 0
_diffrn_reflns_number 5650
_diffrn_reflns_theta_full 25.00
_diffrn_reflns_theta_max 25.00
_diffrn_reflns_theta_min 2.57
_diffrn_standards_decay_% 2.6
_diffrn_standards_interval_count 100
_diffrn_standards_number 3
_exptl_absorpt_coefficient_mu 0.077
_exptl_absorpt_correction_type none
_exptl_crystal_colour colourless
_exptl_crystal_density_diffrn 1.213
_exptl_crystal_density_method 'not measured'
_exptl_crystal_description block
_exptl_crystal_F_000 1272
_exptl_crystal_size_max 0.4
_exptl_crystal_size_mid 0.2
_exptl_crystal_size_min 0.2
_refine_diff_density_max 0.238
_refine_diff_density_min -0.164
_refine_ls_extinction_coef 0.0048(4)
_refine_ls_extinction_expression Fc^*^=kFc[1+0.001xFc^2^\l^3^/sin(2\q)]^-1/4^
_refine_ls_extinction_method 'SHELXL97 (Sheldrick, 2008)'
_refine_ls_goodness_of_fit_ref 1.196
_refine_ls_hydrogen_treatment mixed
_refine_ls_matrix_type full
_refine_ls_number_parameters 424
_refine_ls_number_reflns 5650
_refine_ls_number_restraints 0
_refine_ls_restrained_S_all 1.196
_refine_ls_R_factor_all 0.1201
_refine_ls_R_factor_gt 0.0684
_refine_ls_shift/su_max 0.000
_refine_ls_shift/su_mean 0.000
_refine_ls_structure_factor_coef Fsqd
_refine_ls_weighting_details 'calc w = 1/[\s^2^(Fo^2^)+(0.0281P)^2^+2.047P] where P=(Fo^2^+2Fc^2^)/3'
_refine_ls_weighting_scheme calc
_refine_ls_wR_factor_gt 0.1174
_refine_ls_wR_factor_ref 0.1412
_reflns_number_gt 3654
_reflns_number_total 5807
_reflns_threshold_expression I>2\s(I)
_cod_data_source_file gk2155.cif
_cod_data_source_block I
_cod_original_sg_symbol_H-M 'P 21/c'
_cod_database_code 2219003
_cod_database_fobs_code 2219003

loop_
_symmetry_equiv_pos_as_xyz
'x, y, z'
'-x, y+1/2, -z+1/2'
'-x, -y, -z'
'x, -y-1/2, z-1/2'

loop_
_atom_site_type_symbol
_atom_site_label
_atom_site_fract_x
_atom_site_fract_y
_atom_site_fract_z
_atom_site_U_iso_or_equiv
_atom_site_adp_type
_atom_site_calc_flag
_atom_site_refinement_flags
_atom_site_occupancy
O O1 0.70308(18) 0.69051(14) 0.20949(13) 0.0518(6) Uani d . 1
O O2 0.63649(17) 0.85042(13) 0.21819(12) 0.0470(5) Uani d . 1
C C1 0.8676(3) 0.62161(19) 0.1739(2) 0.0511(8) Uani d . 1
C C2 0.8325(3) 0.5837(2) 0.1044(2) 0.0716(11) Uani d . 1
H H2A 0.7765 0.6073 0.0681 0.086 Uiso calc R 1
C C3 0.8827(4) 0.5090(3) 0.0897(3) 0.0937(14) Uani d . 1
H H3A 0.8596 0.4822 0.0432 0.112 Uiso calc R 1
C C4 0.9657(5) 0.4747(3) 0.1430(4) 0.0995(17) Uani d . 1
H H4A 0.9982 0.4248 0.1321 0.119 Uiso calc R 1
C C5 1.0019(3) 0.5126(3) 0.2122(3) 0.0828(13) Uani d . 1
H H5A 1.0588 0.4889 0.2478 0.099 Uiso calc R 1
C C6 0.9523(3) 0.5867(2) 0.2280(2) 0.0616(10) Uani d . 1
C C7 0.9683(3) 0.6387(2) 0.2964(2) 0.0633(10) Uani d . 1
C C8 1.0404(4) 0.6306(3) 0.3666(3) 0.0891(14) Uani d . 1
H H8A 1.0925 0.5874 0.3749 0.107 Uiso calc R 1
C C9 1.0330(5) 0.6877(4) 0.4232(3) 0.1026(18) Uani d . 1
H H9A 1.0814 0.6831 0.4698 0.123 Uiso calc R 1
C C10 0.9559(4) 0.7516(3) 0.4126(2) 0.0903(14) Uani d . 1
H H10A 0.9510 0.7885 0.4526 0.108 Uiso calc R 1
C C11 0.8848(3) 0.7614(2) 0.3424(2) 0.0701(10) Uani d . 1
H H11A 0.8334 0.8050 0.3343 0.084 Uiso calc R 1
C C12 0.8930(3) 0.7041(2) 0.28501(19) 0.0545(9) Uani d . 1
C C13 0.8229(3) 0.70131(18) 0.20394(17) 0.0460(7) Uani d . 1
C C14 0.8464(3) 0.77519(18) 0.15426(17) 0.0434(7) Uani d . 1
C C15 0.9585(3) 0.8074(2) 0.16490(18) 0.0527(8) Uani d . 1
H H15A 1.0139 0.7835 0.2013 0.063 Uiso calc R 1
C C16 0.9899(3) 0.8735(2) 0.1234(2) 0.0592(9) Uani d . 1
H H16A 1.0655 0.8931 0.1315 0.071 Uiso calc R 1
C C17 0.9087(3) 0.9100(2) 0.07009(19) 0.0597(9) Uani d . 1
H H17A 0.9284 0.9551 0.0422 0.072 Uiso calc R 1
C C18 0.7978(3) 0.87899(19) 0.05842(18) 0.0524(8) Uani d . 1
H H18A 0.7434 0.9038 0.0219 0.063 Uiso calc R 1
C C19 0.7638(3) 0.81209(18) 0.09903(16) 0.0433(7) Uani d . 1
C C20 0.6441(3) 0.77988(17) 0.06964(16) 0.0423(7) Uani d . 1
C C21 0.6384(3) 0.73514(19) 0.00138(17) 0.0523(8) Uani d . 1
H H21A 0.7072 0.7234 -0.0180 0.063 Uiso calc R 1
C C22 0.5355(3) 0.7074(2) -0.03899(18) 0.0584(9) Uani d . 1
H H22A 0.5351 0.6771 -0.0840 0.070 Uiso calc R 1
C C23 0.4340(3) 0.7258(2) -0.01101(18) 0.0578(9) Uani d . 1
H H23A 0.3637 0.7078 -0.0371 0.069 Uiso calc R 1
C C24 0.4363(3) 0.77059(19) 0.05528(18) 0.0514(8) Uani d . 1
H H24A 0.3665 0.7831 0.0730 0.062 Uiso calc R 1
C C25 0.5396(3) 0.79833(17) 0.09746(16) 0.0414(7) Uani d . 1
C C26 0.5264(2) 0.84892(18) 0.16933(16) 0.0424(7) Uani d . 1
C C27 0.4832(3) 0.93557(18) 0.14954(17) 0.0470(8) Uani d . 1
C C28 0.5316(3) 0.9954(2) 0.10912(19) 0.0614(9) Uani d . 1
H H28A 0.5993 0.9855 0.0878 0.074 Uiso calc R 1
C C29 0.4774(4) 1.0712(2) 0.1008(2) 0.0726(11) Uani d . 1
H H29A 0.5088 1.1124 0.0733 0.087 Uiso calc R 1
C C30 0.3779(4) 1.0858(2) 0.1327(2) 0.0762(12) Uani d . 1
H H30A 0.3433 1.1370 0.1270 0.091 Uiso calc R 1
C C31 0.3284(3) 1.0264(2) 0.1728(2) 0.0682(10) Uani d . 1
H H31A 0.2605 1.0367 0.1938 0.082 Uiso calc R 1
C C32 0.3816(3) 0.9507(2) 0.18140(17) 0.0511(8) Uani d . 1
C C33 0.3506(3) 0.8771(2) 0.22174(17) 0.0503(8) Uani d . 1
C C34 0.2593(3) 0.8615(3) 0.2634(2) 0.0678(11) Uani d . 1
H H34A 0.2048 0.9018 0.2692 0.081 Uiso calc R 1
C C35 0.2510(3) 0.7854(3) 0.2959(2) 0.0734(12) Uani d . 1
H H35A 0.1899 0.7743 0.3235 0.088 Uiso calc R 1
C C36 0.3315(3) 0.7256(3) 0.28821(19) 0.0673(10) Uani d . 1
H H36A 0.3241 0.6746 0.3105 0.081 Uiso calc R 1
C C37 0.4236(3) 0.7407(2) 0.24757(18) 0.0548(9) Uani d . 1
H H37A 0.4785 0.7005 0.2425 0.066 Uiso calc R 1
C C38 0.4321(3) 0.81679(19) 0.21478(16) 0.0451(8) Uani d . 1
C C39 0.5324(3) 0.5281(3) 0.1162(2) 0.0869(13) Uani d . 1
H H39A 0.5772 0.4805 0.1328 0.130 Uiso calc R 1
H H39B 0.5655 0.5751 0.1437 0.130 Uiso calc R 1
H H39C 0.5330 0.5360 0.0618 0.130 Uiso calc R 1
C C40 0.4118(4) 0.5169(2) 0.1319(2) 0.0696(11) Uani d . 1
C C41 0.2259(3) 0.5774(3) 0.1255(3) 0.0903(13) Uani d . 1
H H41A 0.2232 0.5760 0.1807 0.108 Uiso calc R 1
H H41B 0.1883 0.5287 0.1026 0.108 Uiso calc R 1
C C42 0.1664(4) 0.6520(3) 0.0910(3) 0.0979(15) Uani d . 1
H H42A 0.0869 0.6516 0.1003 0.147 Uiso calc R 1
H H42B 0.1695 0.6527 0.0364 0.147 Uiso calc R 1
H H42C 0.2043 0.6997 0.1142 0.147 Uiso calc R 1
O O3 0.3748(3) 0.45679(18) 0.15903(17) 0.0996(10) Uani d . 1
O O4 0.3455(2) 0.58069(16) 0.11015(16) 0.0795(8) Uani d . 1
H H2 0.677(3) 0.741(2) 0.223(2) 0.092(14) Uiso d . 1
H H1 0.627(3) 0.883(2) 0.257(2) 0.098(15) Uiso d . 1

loop_
_atom_site_aniso_label
_atom_site_aniso_U_11
_atom_site_aniso_U_22
_atom_site_aniso_U_33
_atom_site_aniso_U_12
_atom_site_aniso_U_13
_atom_site_aniso_U_23
O1 0.0430(13) 0.0475(14) 0.0667(15) -0.0008(11) 0.0142(11) 0.0074(12)
O2 0.0447(13) 0.0490(13) 0.0467(13) 0.0032(10) 0.0036(10) -0.0076(11)
C1 0.0485(19) 0.0426(19) 0.065(2) -0.0026(16) 0.0176(17) 0.0049(17)
C2 0.082(3) 0.051(2) 0.084(3) 0.002(2) 0.018(2) -0.008(2)
C3 0.119(4) 0.057(3) 0.112(4) 0.005(3) 0.040(3) -0.018(3)
C4 0.107(4) 0.050(3) 0.155(5) 0.011(3) 0.068(4) 0.007(3)
C5 0.063(3) 0.059(3) 0.132(4) 0.013(2) 0.037(3) 0.035(3)
C6 0.050(2) 0.048(2) 0.089(3) 0.0038(17) 0.021(2) 0.021(2)
C7 0.049(2) 0.066(2) 0.074(3) -0.0098(19) 0.0057(19) 0.030(2)
C8 0.071(3) 0.097(4) 0.094(3) -0.016(3) -0.007(3) 0.050(3)
C9 0.104(4) 0.126(5) 0.071(3) -0.048(4) -0.016(3) 0.042(3)
C10 0.099(4) 0.116(4) 0.054(3) -0.047(3) 0.007(2) 0.004(3)
C11 0.071(3) 0.079(3) 0.061(2) -0.021(2) 0.011(2) 0.002(2)
C12 0.053(2) 0.057(2) 0.053(2) -0.0129(18) 0.0085(16) 0.0087(17)
C13 0.0390(18) 0.0460(18) 0.0540(19) -0.0014(14) 0.0100(14) 0.0024(15)
C14 0.0471(19) 0.0391(17) 0.0466(18) -0.0027(14) 0.0155(15) -0.0051(14)
C15 0.047(2) 0.056(2) 0.055(2) -0.0029(17) 0.0090(16) -0.0008(17)
C16 0.056(2) 0.063(2) 0.063(2) -0.0176(18) 0.0205(18) -0.0044(19)
C17 0.073(3) 0.053(2) 0.056(2) -0.0111(19) 0.0217(19) 0.0012(17)
C18 0.061(2) 0.048(2) 0.0491(19) -0.0008(17) 0.0138(16) 0.0026(16)
C19 0.0537(19) 0.0388(17) 0.0392(16) 0.0013(15) 0.0131(14) -0.0020(14)
C20 0.0490(19) 0.0391(17) 0.0389(16) 0.0011(14) 0.0066(14) 0.0019(13)
C21 0.063(2) 0.050(2) 0.0453(18) 0.0062(17) 0.0116(16) -0.0004(15)
C22 0.083(3) 0.051(2) 0.0395(18) -0.0038(19) 0.0034(18) -0.0082(16)
C23 0.066(2) 0.059(2) 0.0458(19) -0.0139(18) -0.0034(17) -0.0015(17)
C24 0.051(2) 0.054(2) 0.0489(19) -0.0045(16) 0.0051(16) 0.0017(16)
C25 0.0466(19) 0.0363(16) 0.0411(16) -0.0015(14) 0.0054(14) 0.0038(13)
C26 0.0416(18) 0.0440(18) 0.0418(17) 0.0010(14) 0.0059(14) -0.0029(14)
C27 0.055(2) 0.0431(18) 0.0416(17) 0.0042(15) 0.0021(15) -0.0021(15)
C28 0.078(3) 0.051(2) 0.057(2) 0.0031(19) 0.0170(19) -0.0005(17)
C29 0.110(3) 0.046(2) 0.061(2) 0.006(2) 0.008(2) 0.0046(18)
C30 0.113(4) 0.055(2) 0.058(2) 0.033(2) 0.003(2) -0.0008(19)
C31 0.077(3) 0.072(3) 0.056(2) 0.029(2) 0.0095(19) 0.002(2)
C32 0.053(2) 0.055(2) 0.0449(18) 0.0139(17) 0.0031(15) -0.0025(16)
C33 0.0410(19) 0.067(2) 0.0424(17) 0.0075(17) 0.0030(14) -0.0042(16)
C34 0.044(2) 0.102(3) 0.058(2) 0.012(2) 0.0087(17) 0.001(2)
C35 0.052(2) 0.117(4) 0.052(2) -0.015(2) 0.0106(18) 0.007(2)
C36 0.067(2) 0.083(3) 0.051(2) -0.018(2) 0.0041(19) 0.0135(19)
C37 0.056(2) 0.055(2) 0.053(2) -0.0053(17) 0.0055(17) 0.0032(16)
C38 0.0438(18) 0.052(2) 0.0393(17) -0.0020(15) 0.0046(14) -0.0004(15)
C39 0.072(3) 0.086(3) 0.099(3) 0.003(2) -0.003(2) 0.013(3)
C40 0.086(3) 0.062(3) 0.057(2) -0.009(2) -0.004(2) 0.015(2)
C41 0.072(3) 0.103(4) 0.100(3) -0.019(3) 0.027(3) 0.007(3)
C42 0.071(3) 0.095(3) 0.130(4) 0.000(3) 0.024(3) -0.001(3)
O3 0.119(2) 0.086(2) 0.091(2) -0.0147(19) 0.0023(18) 0.0400(18)
O4 0.0705(18) 0.0692(18) 0.101(2) -0.0052(14) 0.0190(15) 0.0229(15)

loop_
_atom_type_symbol
_atom_type_description
_atom_type_scat_dispersion_real
_atom_type_scat_dispersion_imag
_atom_type_scat_source
C C 0.0033 0.0016 'International Tables Vol C Tables 4.2.6.8 and 6.1.1.4'
H H 0.0000 0.0000 'International Tables Vol C Tables 4.2.6.8 and 6.1.1.4'
O O 0.0106 0.0060 'International Tables Vol C Tables 4.2.6.8 and 6.1.1.4'

loop_
_geom_angle_atom_site_label_1
_geom_angle_atom_site_label_2
_geom_angle_atom_site_label_3
_geom_angle
C13 O1 H2 106(2)
C26 O2 H1 106(3)
C2 C1 C6 120.9(3)
C2 C1 C13 128.0(3)
C6 C1 C13 111.1(3)
C1 C2 C3 118.5(4)
C1 C2 H2A 120.8
C3 C2 H2A 120.8
C4 C3 C2 120.6(5)
C4 C3 H3A 119.7
C2 C3 H3A 119.7
C3 C4 C5 121.3(4)
C3 C4 H4A 119.4
C5 C4 H4A 119.4
C4 C5 C6 118.9(4)
C4 C5 H5A 120.6
C6 C5 H5A 120.6
C5 C6 C1 119.9(4)
C5 C6 C7 131.5(4)
C1 C6 C7 108.6(3)
C12 C7 C8 119.6(4)
C12 C7 C6 109.0(3)
C8 C7 C6 131.4(4)
C9 C8 C7 118.7(5)
C9 C8 H8A 120.6
C7 C8 H8A 120.6
C8 C9 C10 121.7(5)
C8 C9 H9A 119.2
C10 C9 H9A 119.2
C9 C10 C11 120.3(5)
C9 C10 H10A 119.8
C11 C10 H10A 119.8
C12 C11 C10 118.0(4)
C12 C11 H11A 121.0
C10 C11 H11A 121.0
C7 C12 C11 121.6(3)
C7 C12 C13 111.0(3)
C11 C12 C13 127.4(3)
O1 C13 C1 107.5(2)
O1 C13 C14 112.8(2)
C1 C13 C14 112.6(2)
O1 C13 C12 110.2(2)
C1 C13 C12 100.4(3)
C14 C13 C12 112.7(3)
C15 C14 C19 118.1(3)
C15 C14 C13 117.2(3)
C19 C14 C13 124.8(3)
C16 C15 C14 122.4(3)
C16 C15 H15A 118.8
C14 C15 H15A 118.8
C17 C16 C15 119.4(3)
C17 C16 H16A 120.3
C15 C16 H16A 120.3
C16 C17 C18 119.2(3)
C16 C17 H17A 120.4
C18 C17 H17A 120.4
C17 C18 C19 122.7(3)
C17 C18 H18A 118.7
C19 C18 H18A 118.7
C18 C19 C14 118.3(3)
C18 C19 C20 114.4(3)
C14 C19 C20 126.7(3)
C21 C20 C25 117.8(3)
C21 C20 C19 114.2(3)
C25 C20 C19 127.6(3)
C22 C21 C20 123.2(3)
C22 C21 H21A 118.4
C20 C21 H21A 118.4
C23 C22 C21 118.4(3)
C23 C22 H22A 120.8
C21 C22 H22A 120.8
C24 C23 C22 120.0(3)
C24 C23 H23A 120.0
C22 C23 H23A 120.0
C23 C24 C25 122.5(3)
C23 C24 H24A 118.7
C25 C24 H24A 118.7
C24 C25 C20 118.2(3)
C24 C25 C26 115.7(3)
C20 C25 C26 126.1(3)
O2 C26 C27 110.9(2)
O2 C26 C25 108.4(2)
C27 C26 C25 112.5(2)
O2 C26 C38 110.0(2)
C27 C26 C38 101.5(2)
C25 C26 C38 113.4(2)
C28 C27 C32 120.5(3)
C28 C27 C26 129.3(3)
C32 C27 C26 110.2(3)
C27 C28 C29 118.6(3)
C27 C28 H28A 120.7
C29 C28 H28A 120.7
C30 C29 C28 120.5(4)
C30 C29 H29A 119.7
C28 C29 H29A 119.7
C31 C30 C29 121.4(3)
C31 C30 H30A 119.3
C29 C30 H30A 119.3
C30 C31 C32 118.5(3)
C30 C31 H31A 120.7
C32 C31 H31A 120.7
C31 C32 C27 120.4(3)
C31 C32 C33 130.7(3)
C27 C32 C33 108.8(3)
C38 C33 C34 119.7(3)
C38 C33 C32 109.1(3)
C34 C33 C32 131.1(3)
C35 C34 C33 118.9(3)
C35 C34 H34A 120.6
C33 C34 H34A 120.6
C36 C35 C34 121.1(3)
C36 C35 H35A 119.4
C34 C35 H35A 119.4
C35 C36 C37 120.5(4)
C35 C36 H36A 119.7
C37 C36 H36A 119.7
C38 C37 C36 118.5(3)
C38 C37 H37A 120.7
C36 C37 H37A 120.7
C37 C38 C33 121.2(3)
C37 C38 C26 128.4(3)
C33 C38 C26 110.3(3)
C40 C39 H39A 109.5
C40 C39 H39B 109.5
H39A C39 H39B 109.5
C40 C39 H39C 109.5
H39A C39 H39C 109.5
H39B C39 H39C 109.5
O3 C40 O4 122.3(4)
O3 C40 C39 125.3(4)
O4 C40 C39 112.4(3)
O4 C41 C42 107.5(3)
O4 C41 H41A 110.2
C42 C41 H41A 110.2
O4 C41 H41B 110.2
C42 C41 H41B 110.2
H41A C41 H41B 108.5
C41 C42 H42A 109.5
C41 C42 H42B 109.5
H42A C42 H42B 109.5
C41 C42 H42C 109.5
H42A C42 H42C 109.5
H42B C42 H42C 109.5
C40 O4 C41 117.0(3)

loop_
_geom_bond_atom_site_label_1
_geom_bond_atom_site_label_2
_geom_bond_distance
O1 C13 1.423(3)
O1 H2 0.93(4)
O2 C26 1.442(3)
O2 H1 0.88(4)
C1 C2 1.375(5)
C1 C6 1.394(4)
C1 C13 1.524(4)
C2 C3 1.394(5)
C2 H2A 0.9300
C3 C4 1.369(6)
C3 H3A 0.9300
C4 C5 1.373(6)
C4 H4A 0.9300
C5 C6 1.388(5)
C5 H5A 0.9300
C6 C7 1.457(5)
C7 C12 1.382(5)
C7 C8 1.397(5)
C8 C9 1.370(6)
C8 H8A 0.9300
C9 C10 1.375(7)
C9 H9A 0.9300
C10 C11 1.394(5)
C10 H10A 0.9300
C11 C12 1.385(5)
C11 H11A 0.9300
C12 C13 1.537(4)
C13 C14 1.534(4)
C14 C15 1.396(4)
C14 C19 1.404(4)
C15 C16 1.378(4)
C15 H15A 0.9300
C16 C17 1.372(5)
C16 H16A 0.9300
C17 C18 1.377(4)
C17 H17A 0.9300
C18 C19 1.391(4)
C18 H18A 0.9300
C19 C20 1.514(4)
C20 C21 1.393(4)
C20 C25 1.403(4)
C21 C22 1.383(4)
C21 H21A 0.9300
C22 C23 1.372(5)
C22 H22A 0.9300
C23 C24 1.368(4)
C23 H23A 0.9300
C24 C25 1.399(4)
C24 H24A 0.9300
C25 C26 1.529(4)
C26 C27 1.528(4)
C26 C38 1.532(4)
C27 C28 1.372(4)
C27 C32 1.396(4)
C28 C29 1.391(5)
C28 H28A 0.9300
C29 C30 1.372(5)
C29 H29A 0.9300
C30 C31 1.370(5)
C30 H30A 0.9300
C31 C32 1.384(4)
C31 H31A 0.9300
C32 C33 1.464(4)
C33 C38 1.386(4)
C33 C34 1.390(4)
C34 C35 1.378(5)
C34 H34A 0.9300
C35 C36 1.374(5)
C35 H35A 0.9300
C36 C37 1.386(5)
C36 H36A 0.9300
C37 C38 1.379(4)
C37 H37A 0.9300
C39 C40 1.478(5)
C39 H39A 0.9600
C39 H39B 0.9600
C39 H39C 0.9600
C40 O3 1.197(4)
C40 O4 1.323(4)
C41 O4 1.454(4)
C41 C42 1.491(5)
C41 H41A 0.9700
C41 H41B 0.9700
C42 H42A 0.9600
C42 H42B 0.9600
C42 H42C 0.9600

loop_
_geom_hbond_atom_site_label_D
_geom_hbond_atom_site_label_H
_geom_hbond_atom_site_label_A
_geom_hbond_site_symmetry_A
_geom_hbond_distance_DH
_geom_hbond_distance_HA
_geom_hbond_distance_DA
_geom_hbond_angle_DHA
O2 H1 O3 2_655 0.88(4) 1.90(4) 2.779(3) 173(4)
O1 H2 O2 . 0.93(4) 1.84(4) 2.739(3) 161(3)

loop_
_cod_related_entry_id
_cod_related_entry_database
_cod_related_entry_code
1 ChemSpider 30655563
